data_4028046
loop_
_publ_author_name
'Tao Tao'
'Yu-Xin Peng'
'Wei Huang'
'Xiao-Zeng You'

_publ_section_title
;
 Coplanar Bithiazole-Centered Heterocyclic Aromatic Fluorescent Compounds
 Having Different Donor/Acceptor Terminal Groups
;
_journal_name_full 'Journal of Organic Chemistry'
_journal_page_first 2472
_journal_page_last 2481
_journal_paper_doi 10.1021/jo302706t
_journal_volume 78
_journal_year 2013
_chemical_formula_moiety 'C24 H26 N4 S2'
_chemical_formula_sum 'C24 H26 N4 S2'
_chemical_formula_weight 434.61
_chemical_name_systematic
; 
 ? 
;
_space_group_IT_number 2
_symmetry_cell_setting triclinic
_symmetry_space_group_name_Hall '-P 1'
_symmetry_space_group_name_H-M 'P -1'
_atom_sites_solution_hydrogens geom
_atom_sites_solution_primary direct
_atom_sites_solution_secondary difmap
_audit_creation_method SHELXL-97
_cell_angle_alpha 82.339(4)
_cell_angle_beta 77.410(3)
_cell_angle_gamma 73.259(4)
_cell_formula_units_Z 1
_cell_length_a 5.4824(15)
_cell_length_b 9.311(3)
_cell_length_c 11.760(3)
_cell_measurement_reflns_used 3421
_cell_measurement_temperature 291(2)
_cell_measurement_theta_max 27.3
_cell_measurement_theta_min 2.8
_cell_volume 559.4(3)
_computing_cell_refinement SMART
_computing_data_collection 'SMART (BRUKER 2000)'
_computing_data_reduction 'SAINT (BRUKER 2000)'
_computing_molecular_graphics SHELXTL
_computing_publication_material SHELXTL
_computing_structure_refinement SHELXTL
_computing_structure_solution 'SHELXTL (BRUKER 2000)'
_diffrn_ambient_temperature 291(2)
_diffrn_measured_fraction_theta_full 0.980
_diffrn_measured_fraction_theta_max 0.980
_diffrn_measurement_device_type 'BRUKER Smart Apex CCD area detector'
_diffrn_measurement_method '\f and \w scans'
_diffrn_radiation_monochromator graphite
_diffrn_radiation_source 'fine-focus sealed tube'
_diffrn_radiation_type MoK\a
_diffrn_radiation_wavelength 0.71073
_diffrn_reflns_av_R_equivalents 0.0454
_diffrn_reflns_av_sigmaI/netI 0.0508
_diffrn_reflns_limit_h_max 6
_diffrn_reflns_limit_h_min -6
_diffrn_reflns_limit_k_max 10
_diffrn_reflns_limit_k_min -11
_diffrn_reflns_limit_l_max 13
_diffrn_reflns_limit_l_min -12
_diffrn_reflns_number 2770
_diffrn_reflns_theta_full 24.99
_diffrn_reflns_theta_max 24.99
_diffrn_reflns_theta_min 1.78
_exptl_absorpt_coefficient_mu 0.256
_exptl_absorpt_correction_T_max 0.9748
_exptl_absorpt_correction_T_min 0.9699
_exptl_absorpt_correction_type multi-scan
_exptl_absorpt_process_details 'SADABS, BRUKER(2000)'
_exptl_crystal_colour yellow
_exptl_crystal_density_diffrn 1.290
_exptl_crystal_description block
_exptl_crystal_F_000 230
_exptl_crystal_size_max 0.12
_exptl_crystal_size_mid 0.11
_exptl_crystal_size_min 0.10
_refine_diff_density_max 0.215
_refine_diff_density_min -0.429
_refine_diff_density_rms 0.047
_refine_ls_extinction_method none
_refine_ls_goodness_of_fit_ref 0.974
_refine_ls_hydrogen_treatment constr
_refine_ls_matrix_type full
_refine_ls_number_parameters 137
_refine_ls_number_reflns 1931
_refine_ls_number_restraints 0
_refine_ls_restrained_S_all 0.974
_refine_ls_R_factor_all 0.0596
_refine_ls_R_factor_gt 0.0454
_refine_ls_shift/su_max 0.000
_refine_ls_shift/su_mean 0.000
_refine_ls_structure_factor_coef Fsqd
_refine_ls_weighting_details 'calc w=1/[\s^2^(Fo^2^)+(0.0756P)^2^] where P=(Fo^2^+2Fc^2^)/3'
_refine_ls_weighting_scheme calc
_refine_ls_wR_factor_gt 0.1174
_refine_ls_wR_factor_ref 0.1270
_reflns_number_gt 1497
_reflns_number_total 1931
_reflns_threshold_expression >2sigma(I)
_cod_data_source_file jo302706t_si_003_4.cif
_cod_data_source_block 2Py2TZ
_cod_database_code 4028046

loop_
_symmetry_equiv_pos_as_xyz
'x, y, z'
'-x, -y, -z'

loop_
_atom_site_label
_atom_site_type_symbol
_atom_site_fract_x
_atom_site_fract_y
_atom_site_fract_z
_atom_site_U_iso_or_equiv
_atom_site_adp_type
_atom_site_occupancy
_atom_site_symmetry_multiplicity
_atom_site_calc_flag
_atom_site_refinement_flags
C1 C 0.8760(4) 0.0286(2) 0.53873(18) 0.0413(5) Uani 1 1 d .
C2 C 0.5688(4) 0.0443(2) 0.69647(18) 0.0412(5) Uani 1 1 d .
C3 C 0.4669(4) -0.0122(3) 0.81755(19) 0.0469(6) Uani 1 1 d .
H3A H 0.3372 0.0700 0.8567 0.056 Uiso 1 1 calc R
H3B H 0.6077 -0.0454 0.8607 0.056 Uiso 1 1 calc R
C4 C 0.3471(5) -0.1415(3) 0.8200(2) 0.0526(6) Uani 1 1 d .
H4A H 0.1965 -0.1052 0.7830 0.063 Uiso 1 1 calc R
H4B H 0.4716 -0.2192 0.7740 0.063 Uiso 1 1 calc R
C5 C 0.2661(6) -0.2099(3) 0.9398(2) 0.0730(9) Uani 1 1 d .
H5A H 0.1459 -0.1316 0.9865 0.088 Uiso 1 1 calc R
H5B H 0.4177 -0.2492 0.9758 0.088 Uiso 1 1 calc R
C6 C 0.1402(7) -0.3341(4) 0.9426(3) 0.0873(10) Uani 1 1 d .
H6A H -0.0146 -0.2955 0.9103 0.131 Uiso 1 1 calc R
H6B H 0.0966 -0.3731 1.0219 0.131 Uiso 1 1 calc R
H6C H 0.2581 -0.4130 0.8974 0.131 Uiso 1 1 calc R
C7 C 0.4536(4) 0.1702(2) 0.63266(19) 0.0421(5) Uani 1 1 d .
C8 C 0.2080(4) 0.2859(2) 0.66356(19) 0.0417(5) Uani 1 1 d .
C9 C -0.0134(4) 0.2507(3) 0.7280(2) 0.0488(6) Uani 1 1 d .
H9 H -0.0106 0.1514 0.7538 0.059 Uiso 1 1 calc R
C10 C -0.2380(5) 0.3644(3) 0.7534(2) 0.0571(7) Uani 1 1 d .
H10 H -0.3845 0.3380 0.7964 0.068 Uiso 1 1 calc R
C11 C -0.0458(5) 0.5411(3) 0.6604(3) 0.0701(8) Uani 1 1 d .
H11 H -0.0543 0.6415 0.6368 0.084 Uiso 1 1 calc R
C12 C 0.1875(5) 0.4367(3) 0.6306(2) 0.0588(7) Uani 1 1 d .
H12 H 0.3310 0.4671 0.5885 0.071 Uiso 1 1 calc R
N1 N 0.8084(3) -0.0360(2) 0.64162(15) 0.0421(5) Uani 1 1 d .
N2 N -0.2601(4) 0.5086(2) 0.7208(2) 0.0620(6) Uani 1 1 d .
S1 S 0.65400(12) 0.18852(6) 0.49908(5) 0.0486(2) Uani 1 1 d .

loop_
_atom_site_aniso_label
_atom_site_aniso_U_11
_atom_site_aniso_U_22
_atom_site_aniso_U_33
_atom_site_aniso_U_23
_atom_site_aniso_U_13
_atom_site_aniso_U_12
C1 0.0370(13) 0.0322(12) 0.0470(12) -0.0023(10) -0.0036(10) -0.0011(9)
C2 0.0368(12) 0.0369(12) 0.0443(12) -0.0045(10) -0.0008(10) -0.0054(10)
C3 0.0431(14) 0.0426(13) 0.0447(12) 0.0012(10) -0.0003(10) -0.0034(11)
C4 0.0564(16) 0.0406(13) 0.0494(13) -0.0011(10) 0.0004(11) -0.0038(12)
C5 0.088(2) 0.0665(19) 0.0605(16) 0.0048(14) 0.0033(15) -0.0320(17)
C6 0.105(3) 0.072(2) 0.085(2) 0.0068(17) -0.0011(19) -0.042(2)
C7 0.0362(13) 0.0370(12) 0.0451(12) -0.0023(10) -0.0010(10) -0.0028(10)
C8 0.0362(13) 0.0366(12) 0.0455(12) -0.0039(10) -0.0050(10) -0.0009(10)
C9 0.0433(14) 0.0377(13) 0.0593(14) -0.0059(11) -0.0026(11) -0.0058(11)
C10 0.0391(14) 0.0538(16) 0.0698(16) -0.0099(13) 0.0008(12) -0.0052(12)
C11 0.0534(17) 0.0359(14) 0.103(2) 0.0065(14) -0.0040(16) 0.0030(13)
C12 0.0424(15) 0.0420(14) 0.0758(17) 0.0088(12) 0.0026(13) -0.0024(11)
N1 0.0373(11) 0.0339(10) 0.0467(10) -0.0016(8) -0.0003(8) -0.0029(8)
N2 0.0444(13) 0.0420(13) 0.0849(16) -0.0062(11) -0.0036(11) 0.0053(10)
S1 0.0452(4) 0.0392(4) 0.0465(4) 0.0031(3) 0.0012(3) 0.0019(3)

loop_
_atom_type_symbol
_atom_type_description
_atom_type_scat_dispersion_real
_atom_type_scat_dispersion_imag
_atom_type_scat_source
C C 0.0033 0.0016 'International Tables Vol C Tables 4.2.6.8 and 6.1.1.4'
H H 0.0000 0.0000 'International Tables Vol C Tables 4.2.6.8 and 6.1.1.4'
N N 0.0061 0.0033 'International Tables Vol C Tables 4.2.6.8 and 6.1.1.4'
S S 0.1246 0.1234 'International Tables Vol C Tables 4.2.6.8 and 6.1.1.4'

loop_
_geom_angle_atom_site_label_1
_geom_angle_atom_site_label_2
_geom_angle_atom_site_label_3
_geom_angle
_geom_angle_site_symmetry_1
_geom_angle_site_symmetry_3
N1 C1 C1 123.3(2) . 2_756
N1 C1 S1 115.51(16) . .
C1 C1 S1 121.2(2) 2_756 .
C7 C2 N1 114.88(19) . .
C7 C2 C3 127.7(2) . .
N1 C2 C3 117.41(19) . .
C2 C3 C4 113.15(19) . .
C2 C3 H3A 108.9 . .
C4 C3 H3A 108.9 . .
C2 C3 H3B 108.9 . .
C4 C3 H3B 108.9 . .
H3A C3 H3B 107.8 . .
C5 C4 C3 114.4(2) . .
C5 C4 H4A 108.7 . .
C3 C4 H4A 108.7 . .
C5 C4 H4B 108.7 . .
C3 C4 H4B 108.7 . .
H4A C4 H4B 107.6 . .
C4 C5 C6 114.4(2) . .
C4 C5 H5A 108.6 . .
C6 C5 H5A 108.6 . .
C4 C5 H5B 108.6 . .
C6 C5 H5B 108.6 . .
H5A C5 H5B 107.6 . .
C5 C6 H6A 109.5 . .
C5 C6 H6B 109.5 . .
H6A C6 H6B 109.5 . .
C5 C6 H6C 109.5 . .
H6A C6 H6C 109.5 . .
H6B C6 H6C 109.5 . .
C2 C7 C8 130.5(2) . .
C2 C7 S1 109.71(16) . .
C8 C7 S1 119.74(16) . .
C12 C8 C9 116.5(2) . .
C12 C8 C7 121.4(2) . .
C9 C8 C7 122.1(2) . .
C10 C9 C8 119.2(2) . .
C10 C9 H9 120.4 . .
C8 C9 H9 120.4 . .
N2 C10 C9 124.6(2) . .
N2 C10 H10 117.7 . .
C9 C10 H10 117.7 . .
N2 C11 C12 124.5(2) . .
N2 C11 H11 117.8 . .
C12 C11 H11 117.8 . .
C11 C12 C8 119.6(2) . .
C11 C12 H12 120.2 . .
C8 C12 H12 120.2 . .
C1 N1 C2 110.74(18) . .
C10 N2 C11 115.6(2) . .
C1 S1 C7 89.16(10) . .

loop_
_geom_bond_atom_site_label_1
_geom_bond_atom_site_label_2
_geom_bond_distance
_geom_bond_site_symmetry_2
C1 N1 1.305(3) .
C1 C1 1.461(4) 2_756
C1 S1 1.713(2) .
C2 C7 1.372(3) .
C2 N1 1.376(3) .
C2 C3 1.496(3) .
C3 C4 1.524(3) .
C3 H3A 0.9700 .
C3 H3B 0.9700 .
C4 C5 1.496(3) .
C4 H4A 0.9700 .
C4 H4B 0.9700 .
C5 C6 1.501(4) .
C5 H5A 0.9700 .
C5 H5B 0.9700 .
C6 H6A 0.9600 .
C6 H6B 0.9600 .
C6 H6C 0.9600 .
C7 C8 1.470(3) .
C7 S1 1.728(2) .
C8 C12 1.385(3) .
C8 C9 1.385(3) .
C9 C10 1.378(3) .
C9 H9 0.9300 .
C10 N2 1.324(3) .
C10 H10 0.9300 .
C11 N2 1.326(3) .
C11 C12 1.373(3) .
C11 H11 0.9300 .
C12 H12 0.9300 .

loop_
_geom_torsion_atom_site_label_1
_geom_torsion_atom_site_label_2
_geom_torsion_atom_site_label_3
_geom_torsion_atom_site_label_4
_geom_torsion
_geom_torsion_site_symmetry_1
C7 C2 C3 C4 101.0(3) .
N1 C2 C3 C4 -80.4(3) .
C2 C3 C4 C5 174.5(2) .
C3 C4 C5 C6 178.1(2) .
N1 C2 C7 C8 -176.8(2) .
C3 C2 C7 C8 1.8(4) .
N1 C2 C7 S1 -0.1(3) .
C3 C2 C7 S1 178.48(19) .
C2 C7 C8 C12 139.9(3) .
S1 C7 C8 C12 -36.5(3) .
C2 C7 C8 C9 -39.4(4) .
S1 C7 C8 C9 144.3(2) .
C12 C8 C9 C10 1.2(4) .
C7 C8 C9 C10 -179.6(2) .
C8 C9 C10 N2 -0.3(4) .
N2 C11 C12 C8 0.4(5) .
C9 C8 C12 C11 -1.2(4) .
C7 C8 C12 C11 179.5(2) .
C1 C1 N1 C2 178.3(3) 2_756
S1 C1 N1 C2 -1.2(3) .
C7 C2 N1 C1 0.9(3) .
C3 C2 N1 C1 -177.90(19) .
C9 C10 N2 C11 -0.6(4) .
C12 C11 N2 C10 0.5(5) .
N1 C1 S1 C7 1.00(19) .
C1 C1 S1 C7 -178.5(3) 2_756
C2 C7 S1 C1 -0.45(18) .
C8 C7 S1 C1 176.62(19) .
